data_1553879
loop_
_publ_author_name
'Jiang, Bo'
'Shi, Min'

_publ_section_title
;
 Rhodium(ii)-catalyzed intermolecular [3 + 2] annulation of N-vinyl
 indoles with N-tosyl-1,2,3-triazoles via an aza-vinyl Rh carbene
;
_journal_issue 12
_journal_name_full 'Organic Chemistry Frontiers'
_journal_page_first 2459
_journal_paper_doi 10.1039/C7QO00703E
_journal_volume 4
_journal_year 2017
_chemical_formula_sum 'C25 H21 Br N2 O2 S'
_chemical_formula_weight 493.41
_space_group_crystal_system monoclinic
_space_group_IT_number 15
_space_group_name_Hall '-C 2yc'
_space_group_name_H-M_alt 'C 1 2/c 1'
_atom_sites_solution_hydrogens geom
_audit_creation_method SHELXL-2013
_audit_update_record
;
2017-03-15 deposited with the CCDC.
2017-09-08 downloaded from the CCDC.
;
_cell_angle_alpha 90
_cell_angle_beta 96.192(2)
_cell_angle_gamma 90
_cell_formula_units_Z 8
_cell_length_a 24.816(3)
_cell_length_b 10.4010(11)
_cell_length_c 16.9512(18)
_cell_measurement_reflns_used 2719
_cell_measurement_temperature 293(2)
_cell_measurement_theta_max 44.678
_cell_measurement_theta_min 4.801
_cell_volume 4349.8(8)
_computing_cell_refinement 'Bruker SMART'
_computing_data_collection 'Bruker SMART'
_computing_data_reduction 'Bruker SHELXTL'
_computing_molecular_graphics 'Bruker SHELXTL'
_computing_publication_material 'Bruker SHELXTL'
_computing_structure_refinement 'SHELXL-2013 (Sheldrick, 2013)'
_computing_structure_solution 'Bruker SHELXTL'
_diffrn_ambient_temperature 293(2)
_diffrn_measured_fraction_theta_full 1.000
_diffrn_measured_fraction_theta_max 1.000
_diffrn_measurement_device_type 'CCD area detector'
_diffrn_measurement_method 'phi and omega scans'
_diffrn_radiation_type MoK\a
_diffrn_radiation_wavelength 0.71073
_diffrn_reflns_av_R_equivalents 0.0343
_diffrn_reflns_av_unetI/netI 0.0394
_diffrn_reflns_Laue_measured_fraction_full 1.000
_diffrn_reflns_Laue_measured_fraction_max 1.000
_diffrn_reflns_limit_h_max 30
_diffrn_reflns_limit_h_min -22
_diffrn_reflns_limit_k_max 12
_diffrn_reflns_limit_k_min -12
_diffrn_reflns_limit_l_max 17
_diffrn_reflns_limit_l_min -20
_diffrn_reflns_number 12209
_diffrn_reflns_point_group_measured_fraction_full 1.000
_diffrn_reflns_point_group_measured_fraction_max 1.000
_diffrn_reflns_theta_full 25.242
_diffrn_reflns_theta_max 25.499
_diffrn_reflns_theta_min 1.651
_exptl_absorpt_coefficient_mu 2.011
_exptl_absorpt_correction_T_max 0.7456
_exptl_absorpt_correction_T_min 0.6232
_exptl_absorpt_correction_type multi-scan
_exptl_absorpt_process_details sadabs
_exptl_crystal_colour colorless
_exptl_crystal_density_diffrn 1.507
_exptl_crystal_description prismatic
_exptl_crystal_F_000 2016
_exptl_crystal_size_max 0.200
_exptl_crystal_size_mid 0.180
_exptl_crystal_size_min 0.120
_refine_diff_density_max 0.471
_refine_diff_density_min -0.218
_refine_diff_density_rms 0.062
_refine_ls_extinction_method none
_refine_ls_goodness_of_fit_ref 1.016
_refine_ls_hydrogen_treatment constr
_refine_ls_matrix_type full
_refine_ls_number_parameters 281
_refine_ls_number_reflns 4054
_refine_ls_number_restraints 0
_refine_ls_restrained_S_all 1.016
_refine_ls_R_factor_all 0.0655
_refine_ls_R_factor_gt 0.0429
_refine_ls_shift/su_max 0.002
_refine_ls_shift/su_mean 0.000
_refine_ls_structure_factor_coef Fsqd
_refine_ls_weighting_details 'w=1/[\s^2^(Fo^2^)+(0.0609P)^2^+0.3353P] where P=(Fo^2^+2Fc^2^)/3'
_refine_ls_weighting_scheme calc
_refine_ls_wR_factor_gt 0.0996
_refine_ls_wR_factor_ref 0.1099
_reflns_Friedel_coverage 0.000
_reflns_number_gt 2926
_reflns_number_total 4054
_reflns_threshold_expression 'I > 2\s(I)'
_cod_data_source_file c7qo00703e2.cif
_cod_data_source_block cd17132
_cod_original_cell_volume 4349.7(8)
_cod_original_sg_symbol_H-M 'C 2/c'
_cod_database_code 1553879
_shelx_space_group_comment
; 
The symmetry employed for this shelxl refinement is uniquely defined 
by the following loop, which should always be used as a source of 
symmetry information in preference to the above space-group names. 
They are only intended as comments. 
;
_shelx_estimated_absorpt_t_min 0.689
_shelx_estimated_absorpt_t_max 0.794
_shelxl_version_number 2013-4

loop_
_space_group_symop_operation_xyz
'x, y, z'
'-x, y, -z+1/2'
'x+1/2, y+1/2, z'
'-x+1/2, y+1/2, -z+1/2'
'-x, -y, -z'
'x, -y, z-1/2'
'-x+1/2, -y+1/2, -z'
'x+1/2, -y+1/2, z-1/2'

loop_
_atom_site_label
_atom_site_type_symbol
_atom_site_fract_x
_atom_site_fract_y
_atom_site_fract_z
_atom_site_U_iso_or_equiv
_atom_site_adp_type
_atom_site_occupancy
_atom_site_site_symmetry_order
_atom_site_calc_flag
_atom_site_refinement_flags_posn
_atom_site_refinement_flags_adp
Br1 Br 0.21423(2) 0.07665(4) 0.99622(2) 0.07201(17) Uani 1 1 d . .
S1 S 0.14462(3) 0.35999(8) 0.56741(4) 0.0488(2) Uani 1 1 d . .
N1 N 0.08087(8) 0.3340(2) 0.72576(13) 0.0461(6) Uani 1 1 d . .
N2 N 0.09788(9) 0.2637(2) 0.59329(14) 0.0497(6) Uani 1 1 d . .
O1 O 0.12492(9) 0.4869(2) 0.57862(14) 0.0647(6) Uani 1 1 d . .
O2 O 0.15696(8) 0.3183(2) 0.49149(12) 0.0625(6) Uani 1 1 d . .
C1 C 0.11059(10) 0.2572(3) 0.78164(15) 0.0404(6) Uani 1 1 d . .
C2 C 0.12863(11) 0.1310(3) 0.77683(18) 0.0512(7) Uani 1 1 d . .
H2 H 0.1204 0.0826 0.7310 0.061 Uiso 1 1 calc R U
C3 C 0.15857(12) 0.0808(3) 0.84134(18) 0.0523(7) Uani 1 1 d . .
H3 H 0.1710 -0.0035 0.8399 0.063 Uiso 1 1 calc R U
C4 C 0.17084(10) 0.1542(3) 0.90953(17) 0.0481(7) Uani 1 1 d . .
C5 C 0.15346(10) 0.2776(3) 0.91637(16) 0.0453(7) Uani 1 1 d . .
H5 H 0.1618 0.3242 0.9629 0.054 Uiso 1 1 calc R U
C6 C 0.12259(10) 0.3312(3) 0.85061(16) 0.0417(6) Uani 1 1 d . .
C7 C 0.09884(11) 0.4549(3) 0.83495(18) 0.0496(7) Uani 1 1 d . .
H7 H 0.0999 0.5238 0.8700 0.060 Uiso 1 1 calc R U
C8 C 0.07473(11) 0.4530(3) 0.75999(19) 0.0514(7) Uani 1 1 d . .
H8 H 0.0564 0.5221 0.7347 0.062 Uiso 1 1 calc R U
C9 C 0.05732(11) 0.2985(3) 0.64689(17) 0.0497(7) Uani 1 1 d . .
H9 H 0.0356 0.3706 0.6238 0.060 Uiso 1 1 calc R U
C10 C 0.02133(11) 0.1774(3) 0.64503(18) 0.0565(8) Uani 1 1 d . .
H10A H 0.0181 0.1471 0.6984 0.068 Uiso 1 1 calc R U
H10B H -0.0146 0.1957 0.6192 0.068 Uiso 1 1 calc R U
C11 C 0.04920(10) 0.0790(3) 0.59904(16) 0.0465(7) Uani 1 1 d . .
C12 C 0.09131(11) 0.1332(3) 0.57103(16) 0.0456(7) Uani 1 1 d . .
H12 H 0.1142 0.0901 0.5400 0.055 Uiso 1 1 calc R U
C13 C 0.03074(11) -0.0547(3) 0.59182(17) 0.0498(7) Uani 1 1 d . .
C14 C -0.01384(14) -0.0953(4) 0.6280(2) 0.0721(10) Uani 1 1 d . .
H14 H -0.0324 -0.0371 0.6567 0.087 Uiso 1 1 calc R U
C15 C -0.03072(17) -0.2217(4) 0.6216(3) 0.0898(13) Uani 1 1 d . .
H15 H -0.0607 -0.2475 0.6460 0.108 Uiso 1 1 calc R U
C16 C -0.00427(15) -0.3091(4) 0.5804(2) 0.0790(11) Uani 1 1 d . .
H16 H -0.0159 -0.3941 0.5768 0.095 Uiso 1 1 calc R U
C17 C 0.03946(13) -0.2707(3) 0.5443(2) 0.0686(9) Uani 1 1 d . .
H17 H 0.0580 -0.3300 0.5164 0.082 Uiso 1 1 calc R U
C18 C 0.05640(12) -0.1450(3) 0.54892(19) 0.0569(8) Uani 1 1 d . .
H18 H 0.0857 -0.1200 0.5227 0.068 Uiso 1 1 calc R U
C19 C 0.20213(10) 0.3338(2) 0.63572(16) 0.0406(6) Uani 1 1 d . .
C20 C 0.23991(12) 0.2439(3) 0.61907(18) 0.0502(7) Uani 1 1 d . .
H20 H 0.2358 0.1990 0.5714 0.060 Uiso 1 1 calc R U
C21 C 0.28403(12) 0.2214(3) 0.6743(2) 0.0578(8) Uani 1 1 d . .
H21 H 0.3098 0.1611 0.6632 0.069 Uiso 1 1 calc R U
C22 C 0.29065(12) 0.2864(3) 0.74575(19) 0.0525(7) Uani 1 1 d . .
C23 C 0.25201(12) 0.3759(3) 0.76012(18) 0.0542(7) Uani 1 1 d . .
H23 H 0.2558 0.4205 0.8079 0.065 Uiso 1 1 calc R U
C24 C 0.20827(11) 0.4010(3) 0.70611(18) 0.0504(7) Uani 1 1 d . .
H24 H 0.1830 0.4628 0.7168 0.060 Uiso 1 1 calc R U
C25 C 0.33998(14) 0.2650(4) 0.8047(2) 0.0816(11) Uani 1 1 d . .
H25A H 0.3565 0.3463 0.8191 0.122 Uiso 1 1 calc R U
H25B H 0.3654 0.2116 0.7811 0.122 Uiso 1 1 calc R U
H25C H 0.3293 0.2236 0.8511 0.122 Uiso 1 1 calc R U

loop_
_atom_site_aniso_label
_atom_site_aniso_U_11
_atom_site_aniso_U_22
_atom_site_aniso_U_33
_atom_site_aniso_U_23
_atom_site_aniso_U_13
_atom_site_aniso_U_12
Br1 0.0746(3) 0.0786(3) 0.0595(3) 0.01370(18) -0.00817(17) 0.00312(17)
S1 0.0493(4) 0.0562(5) 0.0407(4) 0.0043(3) 0.0042(3) 0.0005(3)
N1 0.0426(13) 0.0530(15) 0.0428(14) -0.0084(11) 0.0050(10) 0.0063(10)
N2 0.0447(13) 0.0637(16) 0.0420(14) -0.0111(12) 0.0107(10) -0.0047(11)
O1 0.0697(14) 0.0528(13) 0.0697(15) 0.0105(11) -0.0015(11) 0.0102(11)
O2 0.0623(12) 0.0886(16) 0.0372(12) 0.0037(11) 0.0080(9) -0.0063(11)
C1 0.0392(14) 0.0456(16) 0.0374(15) -0.0056(12) 0.0085(12) -0.0011(12)
C2 0.0585(18) 0.0509(17) 0.0439(17) -0.0127(14) 0.0040(14) 0.0045(14)
C3 0.0625(19) 0.0463(17) 0.0481(18) -0.0045(14) 0.0056(15) 0.0052(14)
C4 0.0436(15) 0.058(2) 0.0420(17) 0.0035(14) 0.0029(12) -0.0006(13)
C5 0.0444(15) 0.0562(18) 0.0360(16) -0.0099(13) 0.0074(12) -0.0068(13)
C6 0.0392(14) 0.0476(17) 0.0397(16) -0.0090(12) 0.0107(12) -0.0027(12)
C7 0.0494(17) 0.0515(18) 0.0491(19) -0.0161(14) 0.0097(14) 0.0021(13)
C8 0.0478(16) 0.0496(18) 0.058(2) -0.0059(14) 0.0116(14) 0.0110(13)
C9 0.0409(15) 0.069(2) 0.0385(16) -0.0076(14) 0.0020(12) 0.0082(14)
C10 0.0416(15) 0.083(2) 0.0451(18) -0.0118(16) 0.0078(13) -0.0079(15)
C11 0.0373(14) 0.071(2) 0.0304(15) -0.0063(14) -0.0005(12) -0.0052(13)
C12 0.0459(15) 0.0582(18) 0.0334(15) -0.0100(13) 0.0077(12) -0.0009(13)
C13 0.0394(15) 0.071(2) 0.0380(16) 0.0052(14) -0.0019(12) -0.0046(14)
C14 0.069(2) 0.089(3) 0.062(2) -0.0110(19) 0.0236(18) -0.0218(19)
C15 0.090(3) 0.096(3) 0.088(3) -0.001(2) 0.030(2) -0.040(2)
C16 0.078(2) 0.066(2) 0.092(3) 0.013(2) 0.007(2) -0.014(2)
C17 0.061(2) 0.061(2) 0.083(3) 0.0073(19) 0.0008(18) 0.0032(17)
C18 0.0442(16) 0.065(2) 0.061(2) 0.0046(17) 0.0033(14) -0.0010(15)
C19 0.0429(14) 0.0404(16) 0.0392(16) 0.0021(12) 0.0072(12) -0.0040(12)
C20 0.0605(18) 0.0471(17) 0.0433(17) -0.0050(13) 0.0069(14) 0.0011(14)
C21 0.0586(19) 0.0504(18) 0.064(2) 0.0004(16) 0.0057(16) 0.0149(14)
C22 0.0543(17) 0.0491(18) 0.0528(19) 0.0055(15) -0.0005(14) -0.0018(14)
C23 0.0536(17) 0.0645(19) 0.0437(18) -0.0092(15) 0.0023(14) -0.0030(15)
C24 0.0465(16) 0.0531(18) 0.0523(19) -0.0068(14) 0.0087(14) 0.0021(13)
C25 0.078(2) 0.083(3) 0.077(3) -0.001(2) -0.022(2) 0.0112(19)

loop_
_atom_type_symbol
_atom_type_description
_atom_type_scat_dispersion_real
_atom_type_scat_dispersion_imag
_atom_type_scat_source
C C 0.0033 0.0016 'International Tables Vol C Tables 4.2.6.8 and 6.1.1.4'
H H 0.0000 0.0000 'International Tables Vol C Tables 4.2.6.8 and 6.1.1.4'
N N 0.0061 0.0033 'International Tables Vol C Tables 4.2.6.8 and 6.1.1.4'
O O 0.0106 0.0060 'International Tables Vol C Tables 4.2.6.8 and 6.1.1.4'
S S 0.1246 0.1234 'International Tables Vol C Tables 4.2.6.8 and 6.1.1.4'
Br Br -0.2901 2.4595 'International Tables Vol C Tables 4.2.6.8 and 6.1.1.4'

loop_
_geom_angle_atom_site_label_1
_geom_angle_atom_site_label_2
_geom_angle_atom_site_label_3
_geom_angle
O2 S1 O1 120.84(14)
O2 S1 N2 106.57(13)
O1 S1 N2 105.60(13)
O2 S1 C19 108.04(13)
O1 S1 C19 108.71(13)
N2 S1 C19 106.16(12)
C8 N1 C1 107.6(2)
C8 N1 C9 124.4(2)
C1 N1 C9 127.9(2)
C12 N2 C9 109.5(2)
C12 N2 S1 125.73(19)
C9 N2 S1 124.7(2)
N1 C1 C2 130.8(2)
N1 C1 C6 107.6(2)
C2 C1 C6 121.6(3)
C3 C2 C1 117.8(3)
C3 C2 H2 121.1
C1 C2 H2 121.1
C2 C3 C4 120.6(3)
C2 C3 H3 119.7
C4 C3 H3 119.7
C5 C4 C3 123.0(3)
C5 C4 Br1 119.4(2)
C3 C4 Br1 117.6(2)
C4 C5 C6 117.3(2)
C4 C5 H5 121.3
C6 C5 H5 121.3
C5 C6 C1 119.6(3)
C5 C6 C7 133.4(3)
C1 C6 C7 107.0(2)
C8 C7 C6 107.1(2)
C8 C7 H7 126.4
C6 C7 H7 126.4
C7 C8 N1 110.6(3)
C7 C8 H8 124.7
N1 C8 H8 124.7
N1 C9 N2 113.5(2)
N1 C9 C10 113.7(2)
N2 C9 C10 102.7(2)
N1 C9 H9 108.9
N2 C9 H9 108.9
C10 C9 H9 108.9
C11 C10 C9 105.6(2)
C11 C10 H10A 110.6
C9 C10 H10A 110.6
C11 C10 H10B 110.6
C9 C10 H10B 110.6
H10A C10 H10B 108.7
C12 C11 C13 128.9(3)
C12 C11 C10 108.8(3)
C13 C11 C10 122.3(3)
C11 C12 N2 112.8(3)
C11 C12 H12 123.6
N2 C12 H12 123.6
C18 C13 C14 117.4(3)
C18 C13 C11 122.0(3)
C14 C13 C11 120.6(3)
C15 C14 C13 120.3(4)
C15 C14 H14 119.8
C13 C14 H14 119.8
C16 C15 C14 121.2(4)
C16 C15 H15 119.4
C14 C15 H15 119.4
C15 C16 C17 119.1(4)
C15 C16 H16 120.4
C17 C16 H16 120.4
C16 C17 C18 120.6(4)
C16 C17 H17 119.7
C18 C17 H17 119.7
C17 C18 C13 121.4(3)
C17 C18 H18 119.3
C13 C18 H18 119.3
C20 C19 C24 120.6(3)
C20 C19 S1 119.5(2)
C24 C19 S1 119.8(2)
C19 C20 C21 119.0(3)
C19 C20 H20 120.5
C21 C20 H20 120.5
C22 C21 C20 121.5(3)
C22 C21 H21 119.3
C20 C21 H21 119.3
C23 C22 C21 117.8(3)
C23 C22 C25 120.8(3)
C21 C22 C25 121.3(3)
C24 C23 C22 121.9(3)
C24 C23 H23 119.0
C22 C23 H23 119.0
C23 C24 C19 119.2(3)
C23 C24 H24 120.4
C19 C24 H24 120.4
C22 C25 H25A 109.5
C22 C25 H25B 109.5
H25A C25 H25B 109.5
C22 C25 H25C 109.5
H25A C25 H25C 109.5
H25B C25 H25C 109.5

loop_
_geom_bond_atom_site_label_1
_geom_bond_atom_site_label_2
_geom_bond_distance
Br1 C4 1.905(3)
S1 O2 1.422(2)
S1 O1 1.427(2)
S1 N2 1.628(2)
S1 C19 1.759(3)
N1 C8 1.382(4)
N1 C1 1.389(3)
N1 C9 1.448(3)
N2 C12 1.414(4)
N2 C9 1.472(4)
C1 C2 1.393(4)
C1 C6 1.404(4)
C2 C3 1.358(4)
C2 H2 0.9300
C3 C4 1.392(4)
C3 H3 0.9300
C4 C5 1.363(4)
C5 C6 1.399(4)
C5 H5 0.9300
C6 C7 1.428(4)
C7 C8 1.345(4)
C7 H7 0.9300
C8 H8 0.9300
C9 C10 1.542(4)
C9 H9 0.9800
C10 C11 1.500(4)
C10 H10A 0.9700
C10 H10B 0.9700
C11 C12 1.320(4)
C11 C13 1.465(4)
C12 H12 0.9300
C13 C18 1.385(4)
C13 C14 1.387(4)
C14 C15 1.380(5)
C14 H14 0.9300
C15 C16 1.359(5)
C15 H15 0.9300
C16 C17 1.362(5)
C16 H16 0.9300
C17 C18 1.372(4)
C17 H17 0.9300
C18 H18 0.9300
C19 C20 1.375(4)
C19 C24 1.377(4)
C20 C21 1.382(4)
C20 H20 0.9300
C21 C22 1.381(4)
C21 H21 0.9300
C22 C23 1.377(4)
C22 C25 1.510(4)
C23 C24 1.368(4)
C23 H23 0.9300
C24 H24 0.9300
C25 H25A 0.9600
C25 H25B 0.9600
C25 H25C 0.9600

loop_
_geom_torsion_atom_site_label_1
_geom_torsion_atom_site_label_2
_geom_torsion_atom_site_label_3
_geom_torsion_atom_site_label_4
_geom_torsion
O2 S1 N2 C12 30.4(3)
O1 S1 N2 C12 160.1(2)
C19 S1 N2 C12 -84.6(2)
O2 S1 N2 C9 -152.6(2)
O1 S1 N2 C9 -22.9(3)
C19 S1 N2 C9 92.4(2)
C8 N1 C1 C2 -178.7(3)
C9 N1 C1 C2 4.3(5)
C8 N1 C1 C6 -0.1(3)
C9 N1 C1 C6 -177.1(2)
N1 C1 C2 C3 178.3(3)
C6 C1 C2 C3 -0.1(4)
C1 C2 C3 C4 -0.3(4)
C2 C3 C4 C5 0.9(5)
C2 C3 C4 Br1 -178.8(2)
C3 C4 C5 C6 -0.9(4)
Br1 C4 C5 C6 178.80(19)
C4 C5 C6 C1 0.4(4)
C4 C5 C6 C7 -178.4(3)
N1 C1 C6 C5 -178.7(2)
C2 C1 C6 C5 0.1(4)
N1 C1 C6 C7 0.4(3)
C2 C1 C6 C7 179.2(3)
C5 C6 C7 C8 178.3(3)
C1 C6 C7 C8 -0.7(3)
C6 C7 C8 N1 0.6(3)
C1 N1 C8 C7 -0.4(3)
C9 N1 C8 C7 176.8(2)
C8 N1 C9 N2 119.1(3)
C1 N1 C9 N2 -64.3(4)
C8 N1 C9 C10 -124.0(3)
C1 N1 C9 C10 52.5(3)
C12 N2 C9 N1 116.2(3)
S1 N2 C9 N1 -61.2(3)
C12 N2 C9 C10 -7.0(3)
S1 N2 C9 C10 175.6(2)
N1 C9 C10 C11 -115.7(2)
N2 C9 C10 C11 7.3(3)
C9 C10 C11 C12 -5.3(3)
C9 C10 C11 C13 172.9(2)
C13 C11 C12 N2 -177.1(3)
C10 C11 C12 N2 1.0(3)
C9 N2 C12 C11 4.1(3)
S1 N2 C12 C11 -178.5(2)
C12 C11 C13 C18 -2.6(5)
C10 C11 C13 C18 179.6(3)
C12 C11 C13 C14 177.7(3)
C10 C11 C13 C14 -0.1(4)
C18 C13 C14 C15 0.9(5)
C11 C13 C14 C15 -179.4(3)
C13 C14 C15 C16 0.2(6)
C14 C15 C16 C17 -0.4(6)
C15 C16 C17 C18 -0.6(6)
C16 C17 C18 C13 1.8(5)
C14 C13 C18 C17 -2.0(5)
C11 C13 C18 C17 178.4(3)
O2 S1 C19 C20 -22.5(3)
O1 S1 C19 C20 -155.4(2)
N2 S1 C19 C20 91.5(2)
O2 S1 C19 C24 159.0(2)
O1 S1 C19 C24 26.2(3)
N2 S1 C19 C24 -87.0(2)
C24 C19 C20 C21 0.4(4)
S1 C19 C20 C21 -178.0(2)
C19 C20 C21 C22 0.5(5)
C20 C21 C22 C23 -0.6(5)
C20 C21 C22 C25 -177.7(3)
C21 C22 C23 C24 -0.1(5)
C25 C22 C23 C24 177.0(3)
C22 C23 C24 C19 0.9(5)
C20 C19 C24 C23 -1.1(4)
S1 C19 C24 C23 177.3(2)
